data_7119202
loop_
_publ_author_name
'Yen, Tao-Hung'
'He, Zong-Cheng'
'Lee, Gene-Hsiang'
'Tseng, Mei-Chun'
'Shen, Yu-Hsuan'
'Tseng, Tien-Wen'
'Liaw, Wen-Feng'
'Chiang, Ming-Hsi'

_publ_section_title
;
 Reduced thione ligation is preferred over neutral phosphine ligation in
 diiron biomimics regarding electronic functionality: a spectroscopic and
 computational investigation.
;
_journal_issue 2
_journal_name_full 'Chemical communications (Cambridge, England)'
_journal_page_first 332
_journal_page_last 335
_journal_paper_doi 10.1039/c6cc08042a
_journal_volume 53
_journal_year 2016
_chemical_formula_sum 'C21 H19 Fe2 O4 P S4'
_chemical_formula_weight 606.27
_space_group_crystal_system monoclinic
_space_group_IT_number 14
_space_group_name_Hall '-P 2yn'
_space_group_name_H-M_alt 'P 1 21/n 1'
_symmetry_space_group_name_Hall '-P 2yn'
_symmetry_space_group_name_H-M 'P 1 21/n 1'
_atom_sites_solution_hydrogens geom
_audit_creation_method SHELXL-2014/7
_audit_update_record
;
2016-09-07 deposited with the CCDC.
2016-11-29 downloaded from the CCDC.
;
_cell_angle_alpha 90
_cell_angle_beta 104.0906(12)
_cell_angle_gamma 90
_cell_formula_units_Z 4
_cell_length_a 11.7609(3)
_cell_length_b 13.8406(3)
_cell_length_c 15.6381(4)
_cell_measurement_reflns_used 8994
_cell_measurement_temperature 150(2)
_cell_measurement_theta_max 27.51
_cell_measurement_theta_min 2.48
_cell_volume 2468.95(10)
_computing_cell_refinement 'Bruker SAINT'
_computing_data_collection 'Bruker APEX3'
_computing_data_reduction 'Bruker SAINT'
_computing_molecular_graphics 'Bruker SHELXTL'
_computing_publication_material 'Bruker SHELXTL'
_computing_structure_refinement 'SHELXL-2014/7 (Sheldrick, 2014)'
_computing_structure_solution 'SHELXS-97 (Sheldrick 2008)'
_diffrn_ambient_temperature 150(2)
_diffrn_measured_fraction_theta_full 0.998
_diffrn_measured_fraction_theta_max 0.997
_diffrn_measurement_device_type 'Bruker D8 VENTURE'
_diffrn_measurement_method '\f and \w scans'
_diffrn_radiation_type MoK\a
_diffrn_radiation_wavelength 0.71073
_diffrn_reflns_av_R_equivalents 0.0321
_diffrn_reflns_av_unetI/netI 0.0331
_diffrn_reflns_Laue_measured_fraction_full 0.998
_diffrn_reflns_Laue_measured_fraction_max 0.997
_diffrn_reflns_limit_h_max 14
_diffrn_reflns_limit_h_min -15
_diffrn_reflns_limit_k_max 17
_diffrn_reflns_limit_k_min -17
_diffrn_reflns_limit_l_max 20
_diffrn_reflns_limit_l_min -20
_diffrn_reflns_number 16697
_diffrn_reflns_point_group_measured_fraction_full 0.998
_diffrn_reflns_point_group_measured_fraction_max 0.997
_diffrn_reflns_theta_full 25.242
_diffrn_reflns_theta_max 27.500
_diffrn_reflns_theta_min 2.314
_exptl_absorpt_coefficient_mu 1.604
_exptl_absorpt_correction_T_max 0.7456
_exptl_absorpt_correction_T_min 0.5812
_exptl_absorpt_correction_type multi-scan
_exptl_absorpt_process_details 'SADABS (Bruker, 2014)'
_exptl_crystal_colour purple
_exptl_crystal_density_diffrn 1.631
_exptl_crystal_description block
_exptl_crystal_F_000 1232
_exptl_crystal_size_max 0.250
_exptl_crystal_size_mid 0.250
_exptl_crystal_size_min 0.150
_refine_diff_density_max 0.327
_refine_diff_density_min -0.398
_refine_diff_density_rms 0.073
_refine_ls_extinction_method none
_refine_ls_goodness_of_fit_ref 1.027
_refine_ls_hydrogen_treatment constr
_refine_ls_matrix_type full
_refine_ls_number_parameters 294
_refine_ls_number_reflns 5663
_refine_ls_number_restraints 0
_refine_ls_restrained_S_all 1.027
_refine_ls_R_factor_all 0.0360
_refine_ls_R_factor_gt 0.0259
_refine_ls_shift/su_max 0.001
_refine_ls_shift/su_mean 0.000
_refine_ls_structure_factor_coef Fsqd
_refine_ls_weighting_details 'w=1/[\s^2^(Fo^2^)+(0.0289P)^2^+0.5963P] where P=(Fo^2^+2Fc^2^)/3'
_refine_ls_weighting_scheme calc
_refine_ls_wR_factor_gt 0.0572
_refine_ls_wR_factor_ref 0.0603
_reflns_Friedel_coverage 0.000
_reflns_number_gt 4775
_reflns_number_total 5663
_reflns_threshold_expression 'I > 2\s(I)'
_cod_data_source_file c6cc08042a2.cif
_cod_data_source_block ic17606
_cod_database_code 7119202
_shelx_shelxl_version_number 2014/7
_shelx_space_group_comment
; 
The symmetry employed for this shelxl refinement is uniquely defined 
by the following loop, which should always be used as a source of 
symmetry information in preference to the above space-group names. 
They are only intended as comments. 
;
_shelx_estimated_absorpt_t_min 0.690
_shelx_estimated_absorpt_t_max 0.795

loop_
_space_group_symop_operation_xyz
'x, y, z'
'-x+1/2, y+1/2, -z+1/2'
'-x, -y, -z'
'x-1/2, -y-1/2, z-1/2'

loop_
_atom_site_label
_atom_site_type_symbol
_atom_site_fract_x
_atom_site_fract_y
_atom_site_fract_z
_atom_site_U_iso_or_equiv
_atom_site_adp_type
_atom_site_occupancy
_atom_site_site_symmetry_order
_atom_site_calc_flag
_atom_site_refinement_flags_posn
_atom_site_refinement_flags_adp
_atom_site_refinement_flags_occupancy
_atom_site_disorder_assembly
_atom_site_disorder_group
Fe1 Fe 0.21035(2) 0.65789(2) 0.00768(2) 0.01094(6) Uani 1 1 d . . . . .
Fe2 Fe 0.33930(2) 0.61151(2) 0.15299(2) 0.01397(7) Uani 1 1 d . . . . .
S1 S 0.36623(4) 0.55844(3) 0.02185(3) 0.01360(9) Uani 1 1 d . . . . .
S2 S 0.15712(4) 0.55402(3) 0.10271(3) 0.01539(10) Uani 1 1 d . . . . .
S3 S 0.49571(4) 0.70320(3) 0.15878(3) 0.01740(10) Uani 1 1 d . . . . .
S4 S 0.58213(4) 0.83896(3) 0.04091(3) 0.01992(10) Uani 1 1 d . . . . .
P1 P 0.32618(4) 0.77944(3) -0.00539(3) 0.01145(9) Uani 1 1 d . . . . .
C1 C 0.10295(17) 0.73530(13) 0.03332(12) 0.0180(4) Uani 1 1 d . . . . .
C2 C 0.13629(16) 0.63702(12) -0.10400(13) 0.0174(4) Uani 1 1 d . . . . .
C3 C 0.28585(18) 0.69537(13) 0.22042(13) 0.0212(4) Uani 1 1 d . . . . .
C4 C 0.41120(18) 0.52774(14) 0.23528(13) 0.0228(4) Uani 1 1 d . . . . .
C5 C 0.31876(18) 0.43412(13) -0.00744(14) 0.0233(4) Uani 1 1 d . . . . .
H5A H 0.2612 0.4351 -0.0654 0.028 Uiso 0.680(3) 1 calc R U P A 1
H5B H 0.3875 0.3965 -0.0146 0.028 Uiso 0.680(3) 1 calc R U P A 1
H5C H 0.3304 0.4207 -0.0669 0.028 Uiso 0.320(3) 1 calc R U P A 2
H5D H 0.3714 0.3903 0.0342 0.028 Uiso 0.320(3) 1 calc R U P A 2
C6 C 0.2652(3) 0.38252(18) 0.0564(2) 0.0206(5) Uani 0.680(3) 1 d . . P A 1
H6A H 0.3230 0.3802 0.1142 0.025 Uiso 0.680(3) 1 calc R U P A 1
H6B H 0.2486 0.3151 0.0360 0.025 Uiso 0.680(3) 1 calc R U P A 1
C6' C 0.1988(5) 0.4089(4) -0.0079(4) 0.0206(5) Uani 0.320(3) 1 d . . P A 2
H6'A H 0.1894 0.3390 -0.0210 0.025 Uiso 0.320(3) 1 calc R U P A 2
H6'B H 0.1472 0.4433 -0.0581 0.025 Uiso 0.320(3) 1 calc R U P A 2
C7 C 0.15305(17) 0.42708(13) 0.06944(14) 0.0219(4) Uani 1 1 d . . . . .
H7A H 0.1270 0.3885 0.1145 0.026 Uiso 0.680(3) 1 calc R U P A 1
H7B H 0.0923 0.4202 0.0135 0.026 Uiso 0.680(3) 1 calc R U P A 1
H7C H 0.1990 0.3886 0.1194 0.026 Uiso 0.320(3) 1 calc R U P A 2
H7D H 0.0709 0.4042 0.0569 0.026 Uiso 0.320(3) 1 calc R U P A 2
C8 C 0.36618(15) 0.80239(12) -0.10988(11) 0.0142(3) Uani 1 1 d . . . . .
C9 C 0.40502(17) 0.72476(14) -0.15175(12) 0.0198(4) Uani 1 1 d . . . . .
H9 H 0.4021 0.6612 -0.1294 0.024 Uiso 1 1 calc R U . . .
C10 C 0.44785(18) 0.73941(15) -0.22577(13) 0.0247(4) Uani 1 1 d . . . . .
H10 H 0.4770 0.6863 -0.2525 0.030 Uiso 1 1 calc R U . . .
C11 C 0.44823(18) 0.83091(15) -0.26068(13) 0.0252(4) Uani 1 1 d . . . . .
H11 H 0.4765 0.8407 -0.3120 0.030 Uiso 1 1 calc R U . . .
C12 C 0.4078(2) 0.90788(15) -0.22118(14) 0.0297(5) Uani 1 1 d . . . . .
H12 H 0.4071 0.9707 -0.2458 0.036 Uiso 1 1 calc R U . . .
C13 C 0.36776(19) 0.89443(14) -0.14541(13) 0.0241(4) Uani 1 1 d . . . . .
H13 H 0.3414 0.9482 -0.1178 0.029 Uiso 1 1 calc R U . . .
C14 C 0.27853(15) 0.89717(12) 0.02543(12) 0.0138(4) Uani 1 1 d . . . . .
C15 C 0.17911(16) 0.93842(12) -0.03029(12) 0.0174(4) Uani 1 1 d . . . . .
H15 H 0.1404 0.9058 -0.0828 0.021 Uiso 1 1 calc R U . . .
C16 C 0.13649(17) 1.02660(13) -0.00952(13) 0.0196(4) Uani 1 1 d . . . . .
H16 H 0.0697 1.0547 -0.0482 0.023 Uiso 1 1 calc R U . . .
C17 C 0.19159(17) 1.07355(13) 0.06768(13) 0.0225(4) Uani 1 1 d . . . . .
H17 H 0.1626 1.1340 0.0820 0.027 Uiso 1 1 calc R U . . .
C18 C 0.28880(18) 1.03266(14) 0.12402(14) 0.0255(4) Uani 1 1 d . . . . .
H18 H 0.3259 1.0648 0.1772 0.031 Uiso 1 1 calc R U . . .
C19 C 0.33225(17) 0.94473(13) 0.10302(12) 0.0191(4) Uani 1 1 d . . . . .
H19 H 0.3991 0.9170 0.1419 0.023 Uiso 1 1 calc R U . . .
C20 C 0.47481(15) 0.77128(12) 0.06946(11) 0.0137(3) Uani 1 1 d . . . . .
C21 C 0.70662(17) 0.81799(15) 0.13160(14) 0.0273(5) Uani 1 1 d . . . . .
H21A H 0.7749 0.8523 0.1212 0.041 Uiso 1 1 calc R U . . .
H21B H 0.7234 0.7486 0.1369 0.041 Uiso 1 1 calc R U . . .
H21C H 0.6895 0.8416 0.1862 0.041 Uiso 1 1 calc R U . . .
O1 O 0.02969(13) 0.77981(10) 0.05088(11) 0.0326(4) Uani 1 1 d . . . . .
O2 O 0.08773(14) 0.62552(10) -0.17653(9) 0.0331(4) Uani 1 1 d . . . . .
O3 O 0.25136(15) 0.75044(11) 0.26269(10) 0.0355(4) Uani 1 1 d . . . . .
O4 O 0.45620(16) 0.47447(11) 0.28882(10) 0.0430(4) Uani 1 1 d . . . . .

loop_
_atom_site_aniso_label
_atom_site_aniso_U_11
_atom_site_aniso_U_22
_atom_site_aniso_U_33
_atom_site_aniso_U_23
_atom_site_aniso_U_13
_atom_site_aniso_U_12
Fe1 0.01054(12) 0.00971(12) 0.01301(13) 0.00048(9) 0.00371(9) 0.00098(9)
Fe2 0.01533(14) 0.01398(13) 0.01264(13) 0.00209(10) 0.00349(10) 0.00061(10)
S1 0.0122(2) 0.0114(2) 0.0183(2) -0.00012(16) 0.00597(17) 0.00101(16)
S2 0.0143(2) 0.0143(2) 0.0196(2) 0.00281(17) 0.00820(18) 0.00102(16)
S3 0.0155(2) 0.0190(2) 0.0158(2) 0.00191(17) -0.00007(17) -0.00191(17)
S4 0.0142(2) 0.0215(2) 0.0240(2) 0.00269(19) 0.00441(19) -0.00367(18)
P1 0.0118(2) 0.0099(2) 0.0129(2) 0.00011(16) 0.00332(17) 0.00048(16)
C1 0.0181(9) 0.0131(8) 0.0238(10) 0.0048(7) 0.0071(8) -0.0011(7)
C2 0.0184(9) 0.0120(8) 0.0225(10) 0.0015(7) 0.0065(8) -0.0004(7)
C3 0.0263(11) 0.0191(9) 0.0188(9) 0.0035(8) 0.0069(8) -0.0031(8)
C4 0.0284(11) 0.0205(9) 0.0190(10) -0.0003(8) 0.0047(8) 0.0029(8)
C5 0.0237(10) 0.0120(9) 0.0376(12) -0.0062(8) 0.0141(9) -0.0004(7)
C6 0.0218(14) 0.0104(11) 0.0306(15) -0.0018(10) 0.0083(11) -0.0018(10)
C6' 0.0218(14) 0.0104(11) 0.0306(15) -0.0018(10) 0.0083(11) -0.0018(10)
C7 0.0196(10) 0.0135(9) 0.0343(11) 0.0027(8) 0.0093(8) -0.0031(7)
C8 0.0117(8) 0.0175(8) 0.0131(8) 0.0006(7) 0.0021(7) -0.0027(7)
C9 0.0216(10) 0.0199(9) 0.0186(9) 0.0008(7) 0.0060(8) 0.0021(8)
C10 0.0226(10) 0.0329(11) 0.0205(10) -0.0030(8) 0.0088(8) 0.0038(9)
C11 0.0218(10) 0.0395(12) 0.0156(9) 0.0006(8) 0.0068(8) -0.0070(9)
C12 0.0408(13) 0.0247(10) 0.0261(11) 0.0073(9) 0.0130(10) -0.0067(9)
C13 0.0356(12) 0.0160(9) 0.0233(10) -0.0003(8) 0.0125(9) -0.0024(8)
C14 0.0141(9) 0.0106(8) 0.0187(9) 0.0008(7) 0.0078(7) 0.0002(7)
C15 0.0176(9) 0.0152(9) 0.0181(9) 0.0000(7) 0.0019(7) -0.0002(7)
C16 0.0186(10) 0.0157(9) 0.0252(10) 0.0029(7) 0.0068(8) 0.0035(7)
C17 0.0229(10) 0.0171(9) 0.0311(11) -0.0046(8) 0.0134(9) 0.0040(8)
C18 0.0240(11) 0.0256(10) 0.0271(11) -0.0124(9) 0.0069(9) 0.0012(8)
C19 0.0175(9) 0.0198(9) 0.0192(9) -0.0035(7) 0.0030(8) 0.0036(7)
C20 0.0138(9) 0.0112(8) 0.0163(9) -0.0028(7) 0.0040(7) -0.0001(7)
C21 0.0138(10) 0.0340(11) 0.0316(11) 0.0027(9) 0.0005(9) -0.0062(8)
O1 0.0297(8) 0.0219(7) 0.0538(10) 0.0076(7) 0.0247(8) 0.0117(6)
O2 0.0425(10) 0.0332(8) 0.0184(7) -0.0026(6) -0.0025(7) -0.0034(7)
O3 0.0478(10) 0.0294(8) 0.0345(9) -0.0093(7) 0.0201(8) 0.0022(7)
O4 0.0633(12) 0.0331(9) 0.0266(9) 0.0095(7) -0.0003(8) 0.0194(8)

loop_
_atom_type_symbol
_atom_type_description
_atom_type_scat_dispersion_real
_atom_type_scat_dispersion_imag
_atom_type_scat_source
C C 0.0033 0.0016 'International Tables Vol C Tables 4.2.6.8 and 6.1.1.4'
H H 0.0000 0.0000 'International Tables Vol C Tables 4.2.6.8 and 6.1.1.4'
O O 0.0106 0.0060 'International Tables Vol C Tables 4.2.6.8 and 6.1.1.4'
P P 0.1023 0.0942 'International Tables Vol C Tables 4.2.6.8 and 6.1.1.4'
S S 0.1246 0.1234 'International Tables Vol C Tables 4.2.6.8 and 6.1.1.4'
Fe Fe 0.3463 0.8444 'International Tables Vol C Tables 4.2.6.8 and 6.1.1.4'

loop_
_geom_angle_atom_site_label_1
_geom_angle_atom_site_label_2
_geom_angle_atom_site_label_3
_geom_angle
C1 Fe1 C2 96.59(9)
C1 Fe1 P1 92.87(6)
C2 Fe1 P1 101.49(6)
C1 Fe1 S1 161.88(6)
C2 Fe1 S1 100.92(6)
P1 Fe1 S1 88.228(18)
C1 Fe1 S2 84.79(6)
C2 Fe1 S2 113.25(6)
P1 Fe1 S2 145.23(2)
S1 Fe1 S2 84.039(17)
C1 Fe1 Fe2 104.97(6)
C2 Fe1 Fe2 154.15(6)
P1 Fe1 Fe2 91.635(15)
S1 Fe1 Fe2 56.910(14)
S2 Fe1 Fe2 56.024(14)
C3 Fe2 C4 99.79(9)
C3 Fe2 S3 90.67(6)
C4 Fe2 S3 95.72(7)
C3 Fe2 S2 89.65(7)
C4 Fe2 S2 105.49(7)
S3 Fe2 S2 158.42(2)
C3 Fe2 S1 153.03(6)
C4 Fe2 S1 107.16(6)
S3 Fe2 S1 85.718(18)
S2 Fe2 S1 84.259(18)
C3 Fe2 Fe1 98.50(6)
C4 Fe2 Fe1 154.42(6)
S3 Fe2 Fe1 101.803(16)
S2 Fe2 Fe1 56.863(14)
S1 Fe2 Fe1 56.444(13)
C5 S1 Fe1 110.91(7)
C5 S1 Fe2 115.36(7)
Fe1 S1 Fe2 66.646(14)
C7 S2 Fe2 113.41(7)
C7 S2 Fe1 114.55(7)
Fe2 S2 Fe1 67.113(15)
C20 S3 Fe2 109.90(6)
C20 S4 C21 102.48(9)
C14 P1 C8 104.02(8)
C14 P1 C20 100.98(8)
C8 P1 C20 99.55(8)
C14 P1 Fe1 114.85(6)
C8 P1 Fe1 120.85(6)
C20 P1 Fe1 113.79(6)
O1 C1 Fe1 175.40(16)
O2 C2 Fe1 178.57(16)
O3 C3 Fe2 178.85(17)
O4 C4 Fe2 179.0(2)
C6' C5 S1 117.6(3)
C6 C5 S1 115.87(16)
C5 C6 C7 114.9(2)
C5 C6' C7 120.6(4)
C6' C7 S2 114.3(2)
C6 C7 S2 117.79(15)
C13 C8 C9 118.75(17)
C13 C8 P1 123.04(14)
C9 C8 P1 118.03(13)
C10 C9 C8 120.52(18)
C11 C10 C9 120.14(19)
C12 C11 C10 119.95(18)
C11 C12 C13 120.39(19)
C12 C13 C8 120.21(18)
C19 C14 C15 118.94(16)
C19 C14 P1 123.35(13)
C15 C14 P1 117.63(13)
C16 C15 C14 120.53(17)
C17 C16 C15 119.84(18)
C18 C17 C16 120.13(17)
C17 C18 C19 120.15(18)
C14 C19 C18 120.38(17)
S3 C20 S4 124.30(11)
S3 C20 P1 119.43(10)
S4 C20 P1 116.25(10)

loop_
_geom_bond_atom_site_label_1
_geom_bond_atom_site_label_2
_geom_bond_distance
Fe1 C1 1.7750(19)
Fe1 C2 1.7753(19)
Fe1 P1 2.2052(5)
Fe1 S1 2.2599(5)
Fe1 S2 2.2628(5)
Fe1 Fe2 2.4896(3)
Fe2 C3 1.782(2)
Fe2 C4 1.785(2)
Fe2 S3 2.2184(5)
Fe2 S2 2.2410(5)
Fe2 S1 2.2720(5)
S1 C5 1.8324(18)
S2 C7 1.8298(18)
S3 C20 1.6529(18)
S4 C20 1.7160(18)
S4 C21 1.797(2)
P1 C14 1.8256(17)
P1 C8 1.8347(18)
P1 C20 1.8553(18)
C1 O1 1.146(2)
C2 O2 1.150(2)
C3 O3 1.146(2)
C4 O4 1.144(2)
C5 C6' 1.451(6)
C5 C6 1.487(3)
C6 C7 1.513(3)
C6' C7 1.460(6)
C8 C13 1.392(3)
C8 C9 1.392(3)
C9 C10 1.385(3)
C10 C11 1.379(3)
C11 C12 1.373(3)
C12 C13 1.390(3)
C14 C19 1.390(2)
C14 C15 1.399(2)
C15 C16 1.388(2)
C16 C17 1.385(3)
C17 C18 1.383(3)
C18 C19 1.390(3)
